data_2231024
loop_
_publ_author_name
'Dardouri, Rachida'
'Rodi, Youssef Kandri'
'Ladeira, Sonia'
'Essassi, El Mokhtar'
'Ng, Seik Weng'

_publ_section_title
;
 1,3-Dibenzyl-5-chloro-1<i>H</i>-benzimidazol-2(3<i>H</i>)-one
;
_journal_coeditor_code BT6817
_journal_issue 8
_journal_name_full 'Acta Crystallographica Section E'
_journal_page_first o2136
_journal_paper_doi 10.1107/S1600536811029084
_journal_volume 67
_journal_year 2011
_chemical_formula_iupac 'C21 H17 Cl N2 O'
_chemical_formula_moiety 'C21 H17 Cl N2 O'
_chemical_formula_sum 'C21 H17 Cl N2 O'
_chemical_formula_weight 348.82
_chemical_name_systematic
;
1,3-Dibenzyl-5-chloro-1<i>H</i>-benzimidazol-2(3<i>H</i>)-one
;
_space_group_IT_number 14
_symmetry_cell_setting monoclinic
_symmetry_space_group_name_Hall '-P 2ybc'
_symmetry_space_group_name_H-M 'P 1 21/c 1'
_atom_sites_solution_hydrogens geom
_atom_sites_solution_primary direct
_atom_sites_solution_secondary difmap
_audit_creation_method SHELXL-97
_cell_angle_alpha 90.00
_cell_angle_beta 92.297(2)
_cell_angle_gamma 90.00
_cell_formula_units_Z 8
_cell_length_a 11.0380(4)
_cell_length_b 9.2863(3)
_cell_length_c 33.2679(13)
_cell_measurement_reflns_used 2455
_cell_measurement_temperature 293(2)
_cell_measurement_theta_max 24.44
_cell_measurement_theta_min 2.51
_cell_volume 3407.3(2)
_computing_cell_refinement 'SAINT (Bruker, 2008)'
_computing_data_collection 'APEX2 (Bruker, 2008)'
_computing_data_reduction 'SAINT (Bruker, 2008)'
_computing_molecular_graphics 'X-SEED (Barbour, 2001)'
_computing_publication_material 'publCIF (Westrip, 2010)'
_computing_structure_refinement 'SHELXL97 (Sheldrick, 2008)'
_computing_structure_solution 'SHELXS97 (Sheldrick, 2008)'
_diffrn_ambient_temperature 293(2)
_diffrn_measured_fraction_theta_full 0.994
_diffrn_measured_fraction_theta_max 0.994
_diffrn_measurement_device_type 'Bruker X8 APEXII'
_diffrn_measurement_method '\f and \w'
_diffrn_radiation_monochromator graphite
_diffrn_radiation_source 'fine-focus sealed tube'
_diffrn_radiation_type MoK\a
_diffrn_radiation_wavelength 0.71073
_diffrn_reflns_av_R_equivalents 0.0727
_diffrn_reflns_av_sigmaI/netI 0.0757
_diffrn_reflns_limit_h_max 13
_diffrn_reflns_limit_h_min -13
_diffrn_reflns_limit_k_max 10
_diffrn_reflns_limit_k_min -11
_diffrn_reflns_limit_l_max 39
_diffrn_reflns_limit_l_min -39
_diffrn_reflns_number 22403
_diffrn_reflns_theta_full 25.00
_diffrn_reflns_theta_max 25.00
_diffrn_reflns_theta_min 1.85
_diffrn_standards_decay_% 0
_diffrn_standards_interval_count 0
_diffrn_standards_interval_time 0
_diffrn_standards_number 0
_exptl_absorpt_coefficient_mu 0.235
_exptl_absorpt_correction_T_max 0.9930
_exptl_absorpt_correction_T_min 0.9814
_exptl_absorpt_correction_type multi-scan
_exptl_absorpt_process_details '(SADABS; Sheldrick, 1996)'
_exptl_crystal_colour colorless
_exptl_crystal_density_diffrn 1.360
_exptl_crystal_density_method 'not measured'
_exptl_crystal_description prism
_exptl_crystal_F_000 1456
_exptl_crystal_size_max 0.08
_exptl_crystal_size_mid 0.04
_exptl_crystal_size_min 0.03
_refine_diff_density_max 0.773
_refine_diff_density_min -0.360
_refine_ls_extinction_method none
_refine_ls_goodness_of_fit_ref 1.033
_refine_ls_hydrogen_treatment constr
_refine_ls_matrix_type full
_refine_ls_number_parameters 451
_refine_ls_number_reflns 5950
_refine_ls_number_restraints 0
_refine_ls_restrained_S_all 1.033
_refine_ls_R_factor_all 0.1014
_refine_ls_R_factor_gt 0.0576
_refine_ls_shift/su_max 0.001
_refine_ls_shift/su_mean 0.001
_refine_ls_structure_factor_coef Fsqd
_refine_ls_weighting_details 'calc w=1/[\s^2^(Fo^2^)+(0.0710P)^2^+2.3735P] where P=(Fo^2^+2Fc^2^)/3'
_refine_ls_weighting_scheme calc
_refine_ls_wR_factor_gt 0.1367
_refine_ls_wR_factor_ref 0.1588
_reflns_number_gt 3942
_reflns_number_total 5950
_reflns_threshold_expression I>2\s(I)
_cod_data_source_file bt6817.cif
_cod_data_source_block I
_cod_original_sg_symbol_H-M 'P 21/c'
_cod_database_code 2231024
_cod_database_fobs_code 2231024

loop_
_symmetry_equiv_pos_as_xyz
'x, y, z'
'-x, y+1/2, -z+1/2'
'-x, -y, -z'
'x, -y-1/2, z-1/2'

loop_
_atom_site_type_symbol
_atom_site_label
_atom_site_fract_x
_atom_site_fract_y
_atom_site_fract_z
_atom_site_U_iso_or_equiv
_atom_site_adp_type
_atom_site_calc_flag
_atom_site_refinement_flags
_atom_site_occupancy
_atom_site_symmetry_multiplicity
Cl Cl1 0.34242(8) 0.76198(10) 0.10621(3) 0.0370(3) Uani d . 1 1
Cl Cl2 -0.16981(8) 1.64706(10) 0.03835(3) 0.0392(3) Uani d . 1 1
O O1 0.6486(2) 0.2235(3) 0.23982(7) 0.0360(6) Uani d . 1 1
O O2 0.1395(2) 0.9431(3) 0.06445(8) 0.0391(7) Uani d . 1 1
N N1 0.5083(2) 0.3850(3) 0.21135(8) 0.0290(7) Uani d . 1 1
N N2 0.6912(2) 0.3771(3) 0.18714(9) 0.0286(7) Uani d . 1 1
N N3 -0.0049(2) 1.1228(3) 0.05254(9) 0.0287(7) Uani d . 1 1
N N4 0.1826(2) 1.1884(3) 0.06987(9) 0.0299(7) Uani d . 1 1
C C1 0.5083(3) 0.4824(4) 0.17969(10) 0.0277(8) Uani d . 1 1
C C2 0.4193(3) 0.5703(4) 0.16282(10) 0.0297(8) Uani d . 1 1
H H2 0.3415 0.5730 0.1725 0.036 Uiso calc R 1 1
C C3 0.4529(3) 0.6548(4) 0.13040(10) 0.0282(8) Uani d . 1 1
C C4 0.5684(3) 0.6555(4) 0.11589(11) 0.0332(9) Uani d . 1 1
H H4 0.5868 0.7160 0.0947 0.040 Uiso calc R 1 1
C C5 0.6573(3) 0.5652(4) 0.13307(11) 0.0324(9) Uani d . 1 1
H H5 0.7353 0.5636 0.1235 0.039 Uiso calc R 1 1
C C6 0.6258(3) 0.4786(4) 0.16458(10) 0.0256(8) Uani d . 1 1
C C7 0.6200(3) 0.3167(4) 0.21566(10) 0.0288(8) Uani d . 1 1
C C8 0.4026(3) 0.3441(4) 0.23430(10) 0.0325(9) Uani d . 1 1
H H8A 0.3534 0.4287 0.2387 0.039 Uiso calc R 1 1
H H8B 0.4300 0.3070 0.2604 0.039 Uiso calc R 1 1
C C9 0.3263(3) 0.2313(4) 0.21252(10) 0.0264(8) Uani d . 1 1
C C10 0.2142(3) 0.2636(4) 0.19518(11) 0.0320(9) Uani d . 1 1
H H10 0.1824 0.3557 0.1977 0.038 Uiso calc R 1 1
C C11 0.1489(3) 0.1595(4) 0.17398(11) 0.0350(9) Uani d . 1 1
H H11 0.0736 0.1825 0.1622 0.042 Uiso calc R 1 1
C C12 0.1940(3) 0.0227(4) 0.17016(11) 0.0364(9) Uani d . 1 1
H H12 0.1501 -0.0465 0.1556 0.044 Uiso calc R 1 1
C C13 0.3058(3) -0.0117(4) 0.18826(11) 0.0355(9) Uani d . 1 1
H H13 0.3364 -0.1047 0.1863 0.043 Uiso calc R 1 1
C C14 0.3710(3) 0.0919(4) 0.20903(10) 0.0326(9) Uani d . 1 1
H H14 0.4461 0.0687 0.2210 0.039 Uiso calc R 1 1
C C15 0.8138(3) 0.3320(4) 0.17933(11) 0.0316(9) Uani d . 1 1
H H15A 0.8174 0.3031 0.1514 0.038 Uiso calc R 1 1
H H15B 0.8342 0.2487 0.1959 0.038 Uiso calc R 1 1
C C16 0.9066(3) 0.4487(4) 0.18787(10) 0.0254(8) Uani d . 1 1
C C17 0.9235(3) 0.5040(5) 0.22652(11) 0.0429(10) Uani d . 1 1
H H17 0.8761 0.4707 0.2471 0.051 Uiso calc R 1 1
C C18 1.0100(4) 0.6077(5) 0.23439(13) 0.0555(13) Uani d . 1 1
H H18 1.0211 0.6436 0.2604 0.067 Uiso calc R 1 1
C C19 1.0807(3) 0.6594(4) 0.20421(12) 0.0419(10) Uani d . 1 1
H H19 1.1393 0.7292 0.2098 0.050 Uiso calc R 1 1
C C20 1.0637(3) 0.6071(4) 0.16622(11) 0.0359(9) Uani d . 1 1
H H20 1.1104 0.6420 0.1457 0.043 Uiso calc R 1 1
C C21 0.9772(3) 0.5022(4) 0.15803(11) 0.0320(9) Uani d . 1 1
H H21 0.9664 0.4671 0.1319 0.038 Uiso calc R 1 1
C C22 -0.0032(3) 1.2731(4) 0.05389(10) 0.0252(8) Uani d . 1 1
C C23 -0.0928(3) 1.3738(4) 0.04580(10) 0.0285(8) Uani d . 1 1
H H23 -0.1721 1.3468 0.0390 0.034 Uiso calc R 1 1
C C24 -0.0587(3) 1.5167(4) 0.04828(10) 0.0269(8) Uani d . 1 1
C C25 0.0588(3) 1.5596(4) 0.05836(10) 0.0307(8) Uani d . 1 1
H H25 0.0784 1.6570 0.0595 0.037 Uiso calc R 1 1
C C26 0.1466(3) 1.4569(4) 0.06670(10) 0.0301(8) Uani d . 1 1
H H26 0.2257 1.4841 0.0738 0.036 Uiso calc R 1 1
C C27 0.1156(3) 1.3146(4) 0.06442(10) 0.0268(8) Uani d . 1 1
C C28 0.1094(3) 1.0696(4) 0.06260(10) 0.0299(8) Uani d . 1 1
C C29 -0.1116(3) 1.0311(4) 0.04639(10) 0.0301(8) Uani d . 1 1
H H29A -0.0863 0.9373 0.0370 0.036 Uiso calc R 1 1
H H29B -0.1649 1.0730 0.0257 0.036 Uiso calc R 1 1
C C30 -0.1805(3) 1.0127(4) 0.08438(10) 0.0280(8) Uani d . 1 1
C C31 -0.1280(3) 0.9383(4) 0.11718(12) 0.0390(10) Uani d . 1 1
H H31 -0.0511 0.8989 0.1152 0.047 Uiso calc R 1 1
C C32 -0.1877(4) 0.9221(4) 0.15238(12) 0.0450(10) Uani d . 1 1
H H32 -0.1513 0.8723 0.1739 0.054 Uiso calc R 1 1
C C33 -0.3026(4) 0.9806(5) 0.15555(13) 0.0489(11) Uani d . 1 1
H H33 -0.3434 0.9706 0.1793 0.059 Uiso calc R 1 1
C C34 -0.3563(4) 1.0533(5) 0.12353(13) 0.0475(11) Uani d . 1 1
H H34 -0.4336 1.0918 0.1256 0.057 Uiso calc R 1 1
C C35 -0.2953(3) 1.0695(4) 0.08817(12) 0.0371(9) Uani d . 1 1
H H35 -0.3321 1.1192 0.0667 0.045 Uiso calc R 1 1
C C36 0.3085(3) 1.1791(4) 0.08465(11) 0.0316(9) Uani d . 1 1
H H36A 0.3262 1.0804 0.0924 0.038 Uiso calc R 1 1
H H36B 0.3192 1.2386 0.1085 0.038 Uiso calc R 1 1
C C37 0.3976(3) 1.2263(4) 0.05408(10) 0.0275(8) Uani d . 1 1
C C38 0.4760(3) 1.3383(4) 0.06241(11) 0.0314(9) Uani d . 1 1
H H38 0.4722 1.3870 0.0868 0.038 Uiso calc R 1 1
C C39 0.5609(3) 1.3799(4) 0.03490(12) 0.0387(10) Uani d . 1 1
H H39 0.6130 1.4566 0.0407 0.046 Uiso calc R 1 1
C C40 0.5674(4) 1.3065(4) -0.00092(12) 0.0411(10) Uani d . 1 1
H H40 0.6247 1.3327 -0.0193 0.049 Uiso calc R 1 1
C C41 0.4894(4) 1.1950(5) -0.00948(12) 0.0416(10) Uani d . 1 1
H H41 0.4943 1.1458 -0.0337 0.050 Uiso calc R 1 1
C C42 0.4036(3) 1.1548(4) 0.01745(11) 0.0352(9) Uani d . 1 1
H H42 0.3500 1.0801 0.0111 0.042 Uiso calc R 1 1

loop_
_atom_site_aniso_label
_atom_site_aniso_U_11
_atom_site_aniso_U_22
_atom_site_aniso_U_33
_atom_site_aniso_U_12
_atom_site_aniso_U_13
_atom_site_aniso_U_23
Cl1 0.0347(5) 0.0362(6) 0.0402(5) 0.0082(4) 0.0016(4) 0.0039(4)
Cl2 0.0399(5) 0.0284(6) 0.0497(6) 0.0047(4) 0.0066(4) 0.0039(4)
O1 0.0320(14) 0.0387(16) 0.0369(14) -0.0017(12) -0.0031(11) 0.0085(12)
O2 0.0315(14) 0.0280(16) 0.0577(18) 0.0055(12) 0.0008(12) 0.0016(13)
N1 0.0250(15) 0.0309(18) 0.0312(16) -0.0041(13) 0.0011(12) 0.0009(13)
N2 0.0198(14) 0.0301(18) 0.0356(17) -0.0008(13) -0.0011(12) 0.0049(13)
N3 0.0226(15) 0.0261(18) 0.0374(17) -0.0011(13) 0.0002(12) -0.0005(13)
N4 0.0205(15) 0.0319(19) 0.0373(17) 0.0009(13) 0.0014(12) 0.0021(13)
C1 0.0258(18) 0.025(2) 0.0323(19) -0.0032(16) 0.0009(15) -0.0028(16)
C2 0.0228(18) 0.030(2) 0.036(2) 0.0030(16) 0.0009(15) -0.0078(17)
C3 0.0293(19) 0.019(2) 0.036(2) 0.0039(15) -0.0029(15) -0.0025(16)
C4 0.034(2) 0.032(2) 0.034(2) -0.0004(17) 0.0013(16) 0.0058(17)
C5 0.0253(19) 0.035(2) 0.037(2) -0.0041(17) 0.0012(15) 0.0005(17)
C6 0.0199(17) 0.026(2) 0.0308(19) -0.0032(15) -0.0039(14) -0.0029(15)
C7 0.028(2) 0.029(2) 0.0294(19) -0.0061(16) -0.0041(15) -0.0024(17)
C8 0.032(2) 0.038(2) 0.0282(19) -0.0009(17) 0.0045(15) -0.0019(17)
C9 0.0237(18) 0.028(2) 0.0284(19) -0.0016(15) 0.0091(14) 0.0002(15)
C10 0.0276(19) 0.031(2) 0.038(2) 0.0022(17) 0.0055(16) 0.0024(17)
C11 0.0220(18) 0.044(3) 0.039(2) -0.0030(17) 0.0007(16) 0.0032(18)
C12 0.039(2) 0.035(2) 0.035(2) -0.0101(18) 0.0020(17) -0.0018(17)
C13 0.045(2) 0.025(2) 0.037(2) -0.0007(18) 0.0072(18) 0.0018(17)
C14 0.0296(19) 0.037(2) 0.031(2) 0.0005(17) 0.0014(15) 0.0065(17)
C15 0.0218(18) 0.033(2) 0.039(2) 0.0016(16) -0.0010(15) 0.0000(17)
C16 0.0170(16) 0.029(2) 0.0297(18) -0.0004(15) 0.0006(14) -0.0001(15)
C17 0.038(2) 0.060(3) 0.031(2) -0.021(2) 0.0109(17) -0.0048(19)
C18 0.050(3) 0.077(3) 0.040(2) -0.029(2) 0.008(2) -0.024(2)
C19 0.032(2) 0.042(3) 0.052(3) -0.0153(19) 0.0048(18) -0.008(2)
C20 0.0266(19) 0.040(2) 0.042(2) -0.0051(18) 0.0062(16) 0.0070(18)
C21 0.0224(18) 0.044(2) 0.0298(19) 0.0029(17) -0.0001(15) 0.0023(17)
C22 0.0250(18) 0.025(2) 0.0261(18) -0.0022(16) 0.0072(14) 0.0016(15)
C23 0.0221(18) 0.034(2) 0.0293(19) -0.0020(16) 0.0018(14) -0.0025(16)
C24 0.0302(19) 0.028(2) 0.0230(17) 0.0006(16) 0.0089(14) 0.0019(15)
C25 0.035(2) 0.027(2) 0.031(2) -0.0110(17) 0.0089(16) 0.0000(16)
C26 0.0259(18) 0.033(2) 0.032(2) -0.0083(17) 0.0056(15) 0.0019(16)
C27 0.0250(18) 0.028(2) 0.0274(18) 0.0008(16) 0.0063(14) 0.0004(15)
C28 0.0233(18) 0.034(2) 0.033(2) -0.0017(17) 0.0062(15) 0.0008(17)
C29 0.0276(19) 0.025(2) 0.037(2) -0.0024(16) -0.0019(15) -0.0032(16)
C30 0.0288(19) 0.020(2) 0.035(2) -0.0052(15) -0.0018(15) -0.0013(15)
C31 0.030(2) 0.041(3) 0.046(2) 0.0028(18) -0.0019(17) 0.0043(19)
C32 0.051(3) 0.043(3) 0.040(2) -0.006(2) -0.0014(19) 0.0093(19)
C33 0.055(3) 0.049(3) 0.044(2) -0.010(2) 0.014(2) -0.001(2)
C34 0.034(2) 0.048(3) 0.061(3) 0.003(2) 0.014(2) 0.001(2)
C35 0.030(2) 0.035(2) 0.047(2) -0.0013(17) 0.0017(17) 0.0068(18)
C36 0.0208(18) 0.040(2) 0.034(2) 0.0010(16) 0.0002(15) 0.0036(17)
C37 0.0177(17) 0.029(2) 0.036(2) 0.0032(15) 0.0010(14) 0.0019(16)
C38 0.0260(19) 0.032(2) 0.037(2) 0.0043(17) 0.0013(15) -0.0012(17)
C39 0.027(2) 0.028(2) 0.060(3) 0.0050(17) 0.0038(18) 0.0095(19)
C40 0.038(2) 0.043(3) 0.044(2) 0.008(2) 0.0166(18) 0.013(2)
C41 0.045(2) 0.046(3) 0.034(2) 0.010(2) 0.0107(18) -0.0003(18)
C42 0.031(2) 0.031(2) 0.043(2) 0.0032(17) -0.0011(17) -0.0048(18)

loop_
_atom_type_symbol
_atom_type_description
_atom_type_scat_dispersion_real
_atom_type_scat_dispersion_imag
_atom_type_scat_source
C C 0.0033 0.0016 'International Tables Vol C Tables 4.2.6.8 and 6.1.1.4'
H H 0.0000 0.0000 'International Tables Vol C Tables 4.2.6.8 and 6.1.1.4'
N N 0.0061 0.0033 'International Tables Vol C Tables 4.2.6.8 and 6.1.1.4'
O O 0.0106 0.0060 'International Tables Vol C Tables 4.2.6.8 and 6.1.1.4'
Cl Cl 0.1484 0.1585 'International Tables Vol C Tables 4.2.6.8 and 6.1.1.4'

loop_
_geom_angle_atom_site_label_1
_geom_angle_atom_site_label_2
_geom_angle_atom_site_label_3
_geom_angle
C7 N1 C1 110.4(3)
C7 N1 C8 123.3(3)
C1 N1 C8 125.9(3)
C7 N2 C6 110.5(3)
C7 N2 C15 124.7(3)
C6 N2 C15 124.6(3)
C28 N3 C22 109.7(3)
C28 N3 C29 123.2(3)
C22 N3 C29 126.7(3)
C28 N4 C27 110.2(3)
C28 N4 C36 123.6(3)
C27 N4 C36 126.0(3)
C2 C1 N1 132.2(3)
C2 C1 C6 121.3(3)
N1 C1 C6 106.4(3)
C1 C2 C3 116.1(3)
C1 C2 H2 121.9
C3 C2 H2 121.9
C4 C3 C2 123.4(3)
C4 C3 Cl1 118.3(3)
C2 C3 Cl1 118.4(3)
C3 C4 C5 119.9(3)
C3 C4 H4 120.1
C5 C4 H4 120.1
C6 C5 C4 117.9(3)
C6 C5 H5 121.1
C4 C5 H5 121.1
C5 C6 N2 131.8(3)
C5 C6 C1 121.4(3)
N2 C6 C1 106.9(3)
O1 C7 N2 127.4(3)
O1 C7 N1 126.8(3)
N2 C7 N1 105.8(3)
N1 C8 C9 111.6(3)
N1 C8 H8A 109.3
C9 C8 H8A 109.3
N1 C8 H8B 109.3
C9 C8 H8B 109.3
H8A C8 H8B 108.0
C10 C9 C14 118.9(3)
C10 C9 C8 121.6(3)
C14 C9 C8 119.5(3)
C9 C10 C11 120.2(3)
C9 C10 H10 119.9
C11 C10 H10 119.9
C12 C11 C10 120.7(3)
C12 C11 H11 119.6
C10 C11 H11 119.6
C11 C12 C13 119.5(4)
C11 C12 H12 120.3
C13 C12 H12 120.3
C14 C13 C12 119.7(4)
C14 C13 H13 120.1
C12 C13 H13 120.1
C13 C14 C9 120.9(3)
C13 C14 H14 119.5
C9 C14 H14 119.5
N2 C15 C16 112.9(3)
N2 C15 H15A 109.0
C16 C15 H15A 109.0
N2 C15 H15B 109.0
C16 C15 H15B 109.0
H15A C15 H15B 107.8
C21 C16 C17 118.3(3)
C21 C16 C15 121.4(3)
C17 C16 C15 120.2(3)
C18 C17 C16 120.1(3)
C18 C17 H17 120.0
C16 C17 H17 120.0
C17 C18 C19 120.9(4)
C17 C18 H18 119.6
C19 C18 H18 119.6
C20 C19 C18 119.4(4)
C20 C19 H19 120.3
C18 C19 H19 120.3
C19 C20 C21 120.2(3)
C19 C20 H20 119.9
C21 C20 H20 119.9
C16 C21 C20 121.1(3)
C16 C21 H21 119.4
C20 C21 H21 119.4
C23 C22 N3 131.5(3)
C23 C22 C27 121.3(3)
N3 C22 C27 107.2(3)
C22 C23 C24 116.6(3)
C22 C23 H23 121.7
C24 C23 H23 121.7
C23 C24 C25 122.8(3)
C23 C24 Cl2 117.9(3)
C25 C24 Cl2 119.3(3)
C26 C25 C24 119.5(3)
C26 C25 H25 120.2
C24 C25 H25 120.2
C27 C26 C25 119.0(3)
C27 C26 H26 120.5
C25 C26 H26 120.5
C26 C27 N4 132.5(3)
C26 C27 C22 120.7(3)
N4 C27 C22 106.8(3)
O2 C28 N4 127.1(3)
O2 C28 N3 126.8(3)
N4 C28 N3 106.1(3)
N3 C29 C30 112.3(3)
N3 C29 H29A 109.2
C30 C29 H29A 109.2
N3 C29 H29B 109.2
C30 C29 H29B 109.2
H29A C29 H29B 107.9
C35 C30 C31 118.0(3)
C35 C30 C29 121.8(3)
C31 C30 C29 120.2(3)
C32 C31 C30 121.4(4)
C32 C31 H31 119.3
C30 C31 H31 119.3
C31 C32 C33 119.5(4)
C31 C32 H32 120.2
C33 C32 H32 120.2
C34 C33 C32 120.0(4)
C34 C33 H33 120.0
C32 C33 H33 120.0
C33 C34 C35 120.1(4)
C33 C34 H34 119.9
C35 C34 H34 119.9
C30 C35 C34 120.9(4)
C30 C35 H35 119.5
C34 C35 H35 119.5
N4 C36 C37 113.2(3)
N4 C36 H36A 108.9
C37 C36 H36A 108.9
N4 C36 H36B 108.9
C37 C36 H36B 108.9
H36A C36 H36B 107.8
C38 C37 C42 119.1(3)
C38 C37 C36 120.4(3)
C42 C37 C36 120.5(3)
C37 C38 C39 120.8(3)
C37 C38 H38 119.6
C39 C38 H38 119.6
C40 C39 C38 119.5(4)
C40 C39 H39 120.3
C38 C39 H39 120.3
C41 C40 C39 120.0(4)
C41 C40 H40 120.0
C39 C40 H40 120.0
C40 C41 C42 120.8(4)
C40 C41 H41 119.6
C42 C41 H41 119.6
C41 C42 C37 119.8(4)
C41 C42 H42 120.1
C37 C42 H42 120.1

loop_
_geom_bond_atom_site_label_1
_geom_bond_atom_site_label_2
_geom_bond_distance
Cl1 C3 1.745(3)
Cl2 C24 1.745(3)
O1 C7 1.214(4)
O2 C28 1.222(4)
N1 C7 1.389(4)
N1 C1 1.389(4)
N1 C8 1.470(4)
N2 C7 1.376(4)
N2 C6 1.389(4)
N2 C15 1.450(4)
N3 C28 1.384(4)
N3 C22 1.396(4)
N3 C29 1.461(4)
N4 C28 1.383(5)
N4 C27 1.393(4)
N4 C36 1.459(4)
C1 C2 1.379(5)
C1 C6 1.410(5)
C2 C3 1.396(5)
C2 H2 0.9300
C3 C4 1.381(5)
C4 C5 1.396(5)
C4 H4 0.9300
C5 C6 1.377(5)
C5 H5 0.9300
C8 C9 1.511(5)
C8 H8A 0.9700
C8 H8B 0.9700
C9 C10 1.377(5)
C9 C14 1.392(5)
C10 C11 1.382(5)
C10 H10 0.9300
C11 C12 1.373(5)
C11 H11 0.9300
C12 C13 1.388(5)
C12 H12 0.9300
C13 C14 1.372(5)
C13 H13 0.9300
C14 H14 0.9300
C15 C16 1.510(5)
C15 H15A 0.9700
C15 H15B 0.9700
C16 C21 1.379(5)
C16 C17 1.390(5)
C17 C18 1.374(5)
C17 H17 0.9300
C18 C19 1.382(6)
C18 H18 0.9300
C19 C20 1.360(5)
C19 H19 0.9300
C20 C21 1.384(5)
C20 H20 0.9300
C21 H21 0.9300
C22 C23 1.380(5)
C22 C27 1.397(5)
C23 C24 1.380(5)
C23 H23 0.9300
C24 C25 1.386(5)
C25 C26 1.380(5)
C25 H25 0.9300
C26 C27 1.367(5)
C26 H26 0.9300
C29 C30 1.511(5)
C29 H29A 0.9700
C29 H29B 0.9700
C30 C35 1.383(5)
C30 C31 1.398(5)
C31 C32 1.375(5)
C31 H31 0.9300
C32 C33 1.388(6)
C32 H32 0.9300
C33 C34 1.375(6)
C33 H33 0.9300
C34 C35 1.387(5)
C34 H34 0.9300
C35 H35 0.9300
C36 C37 1.508(5)
C36 H36A 0.9700
C36 H36B 0.9700
C37 C38 1.375(5)
C37 C42 1.392(5)
C38 C39 1.391(5)
C38 H38 0.9300
C39 C40 1.377(6)
C39 H39 0.9300
C40 C41 1.369(6)
C40 H40 0.9300
C41 C42 1.381(5)
C41 H41 0.9300
C42 H42 0.9300

loop_
_geom_torsion_atom_site_label_1
_geom_torsion_atom_site_label_2
_geom_torsion_atom_site_label_3
_geom_torsion_atom_site_label_4
_geom_torsion
C7 N1 C1 C2 177.0(4)
C8 N1 C1 C2 4.2(6)
C7 N1 C1 C6 -2.1(4)
C8 N1 C1 C6 -174.9(3)
N1 C1 C2 C3 -179.5(3)
C6 C1 C2 C3 -0.4(5)
C1 C2 C3 C4 -1.4(5)
C1 C2 C3 Cl1 177.0(3)
C2 C3 C4 C5 2.0(6)
Cl1 C3 C4 C5 -176.5(3)
C3 C4 C5 C6 -0.6(5)
C4 C5 C6 N2 178.6(3)
C4 C5 C6 C1 -1.2(5)
C7 N2 C6 C5 -179.6(4)
C15 N2 C6 C5 -4.8(6)
C7 N2 C6 C1 0.2(4)
C15 N2 C6 C1 175.0(3)
C2 C1 C6 C5 1.7(5)
N1 C1 C6 C5 -179.0(3)
C2 C1 C6 N2 -178.1(3)
N1 C1 C6 N2 1.2(4)
C6 N2 C7 O1 178.9(3)
C15 N2 C7 O1 4.0(6)
C6 N2 C7 N1 -1.5(4)
C15 N2 C7 N1 -176.3(3)
C1 N1 C7 O1 -178.1(3)
C8 N1 C7 O1 -5.1(5)
C1 N1 C7 N2 2.2(4)
C8 N1 C7 N2 175.3(3)
C7 N1 C8 C9 -90.5(4)
C1 N1 C8 C9 81.5(4)
N1 C8 C9 C10 -108.5(4)
N1 C8 C9 C14 70.1(4)
C14 C9 C10 C11 -1.4(5)
C8 C9 C10 C11 177.2(3)
C9 C10 C11 C12 0.5(5)
C10 C11 C12 C13 0.8(5)
C11 C12 C13 C14 -1.3(5)
C12 C13 C14 C9 0.5(5)
C10 C9 C14 C13 0.9(5)
C8 C9 C14 C13 -177.8(3)
C7 N2 C15 C16 -116.9(4)
C6 N2 C15 C16 68.9(4)
N2 C15 C16 C21 -118.9(4)
N2 C15 C16 C17 61.7(4)
C21 C16 C17 C18 -1.0(6)
C15 C16 C17 C18 178.4(4)
C16 C17 C18 C19 0.5(7)
C17 C18 C19 C20 0.3(7)
C18 C19 C20 C21 -0.6(6)
C17 C16 C21 C20 0.7(5)
C15 C16 C21 C20 -178.7(3)
C19 C20 C21 C16 0.1(6)
C28 N3 C22 C23 178.8(3)
C29 N3 C22 C23 -8.1(6)
C28 N3 C22 C27 1.0(4)
C29 N3 C22 C27 174.0(3)
N3 C22 C23 C24 -177.0(3)
C27 C22 C23 C24 0.6(5)
C22 C23 C24 C25 -0.1(5)
C22 C23 C24 Cl2 -179.8(2)
C23 C24 C25 C26 -0.6(5)
Cl2 C24 C25 C26 179.2(3)
C24 C25 C26 C27 0.7(5)
C25 C26 C27 N4 178.0(3)
C25 C26 C27 C22 -0.1(5)
C28 N4 C27 C26 -177.6(4)
C36 N4 C27 C26 7.7(6)
C28 N4 C27 C22 0.7(4)
C36 N4 C27 C22 -174.0(3)
C23 C22 C27 C26 -0.5(5)
N3 C22 C27 C26 177.6(3)
C23 C22 C27 N4 -179.1(3)
N3 C22 C27 N4 -1.0(4)
C27 N4 C28 O2 179.6(3)
C36 N4 C28 O2 -5.6(6)
C27 N4 C28 N3 -0.1(4)
C36 N4 C28 N3 174.7(3)
C22 N3 C28 O2 179.8(3)
C29 N3 C28 O2 6.4(5)
C22 N3 C28 N4 -0.5(4)
C29 N3 C28 N4 -173.9(3)
C28 N3 C29 C30 92.6(4)
C22 N3 C29 C30 -79.6(4)
N3 C29 C30 C35 112.5(4)
N3 C29 C30 C31 -66.6(4)
C35 C30 C31 C32 -0.3(6)
C29 C30 C31 C32 178.8(3)
C30 C31 C32 C33 0.1(6)
C31 C32 C33 C34 0.4(6)
C32 C33 C34 C35 -0.6(6)
C31 C30 C35 C34 0.2(5)
C29 C30 C35 C34 -179.0(3)
C33 C34 C35 C30 0.3(6)
C28 N4 C36 C37 112.1(4)
C27 N4 C36 C37 -73.9(4)
N4 C36 C37 C38 120.9(4)
N4 C36 C37 C42 -60.6(4)
C42 C37 C38 C39 -0.4(5)
C36 C37 C38 C39 178.1(3)
C37 C38 C39 C40 -0.8(5)
C38 C39 C40 C41 0.9(6)
C39 C40 C41 C42 0.1(6)
C40 C41 C42 C37 -1.3(6)
C38 C37 C42 C41 1.4(5)
C36 C37 C42 C41 -177.0(3)

loop_
_cod_related_entry_id
_cod_related_entry_database
_cod_related_entry_code
1 ChemSpider 586344
